data_1566989
loop_
_publ_author_name
'Amdur, Moses J.'
'Mullin, Kathleen'
'Waters, Michael'
'Puggioni, Danilo'
'Wojnar, Michael'
'Gu, Mingqiang'
'Sun, Lei'
'Oyala, Paul'
'Rondinelli, James'
'Freedman, Danna'

_publ_section_title
;
 Chemical Control of Spin-Lattice Relaxation to Create a Room Temperature
 Molecular Qubit
;
_journal_name_full 'Chemical Science'
_journal_paper_doi 10.1039/D1SC06130E
_journal_year 2022
_chemical_formula_moiety 'C14 H26 Cu N4, C1.228 H2.131 Cu0.071 N0.302'
_chemical_formula_sum 'C15.23 H28.13 Cu1.07 N4.3'
_chemical_formula_weight 339.66
_space_group_crystal_system orthorhombic
_space_group_IT_number 60
_space_group_name_Hall '-P 2n 2ab'
_space_group_name_H-M_alt 'P b c n'
_atom_sites_solution_hydrogens geom
_atom_sites_solution_primary dual
_audit_creation_date 2021-03-15
_audit_creation_method
;
Olex2 1.3
(compiled 2020.07.16 svn.r6f6c53a7 for OlexSys, GUI svn.r6139)
;
_audit_update_record
;
2021-08-16 deposited with the CCDC.	2022-05-17 downloaded from the CCDC.
;
_cell_angle_alpha 90
_cell_angle_beta 90
_cell_angle_gamma 90
_cell_formula_units_Z 4
_cell_length_a 11.819(2)
_cell_length_b 12.632(2)
_cell_length_c 10.1183(16)
_cell_measurement_reflns_used 9944
_cell_measurement_temperature 99.93
_cell_measurement_theta_max 36.69
_cell_measurement_theta_min 2.36
_cell_volume 1510.6(4)
_computing_cell_refinement 'SAINT V8.40A (Bruker, 2019)'
_computing_data_reduction 'SAINT V8.40A (Bruker, 2019)'
_computing_molecular_graphics 'Olex2 1.3 (Dolomanov et al., 2009)'
_computing_publication_material 'Olex2 1.3 (Dolomanov et al., 2009)'
_computing_structure_refinement 'XL  (Sheldrick, 2008)'
_computing_structure_solution 'SHELXT 2018/2 (Sheldrick, 2018)'
_diffrn_ambient_temperature 99.93
_diffrn_measured_fraction_theta_full 0.999
_diffrn_measured_fraction_theta_max 0.969
_diffrn_measurement_device_type 'Bruker APEX-II CCD'
_diffrn_measurement_method '\f and \w scans'
_diffrn_radiation_type MoK\a
_diffrn_radiation_wavelength 0.71073
_diffrn_reflns_av_R_equivalents 0.0461
_diffrn_reflns_av_unetI/netI 0.0271
_diffrn_reflns_Laue_measured_fraction_full 0.999
_diffrn_reflns_Laue_measured_fraction_max 0.969
_diffrn_reflns_limit_h_max 19
_diffrn_reflns_limit_h_min -19
_diffrn_reflns_limit_k_max 20
_diffrn_reflns_limit_k_min -20
_diffrn_reflns_limit_l_max 16
_diffrn_reflns_limit_l_min -6
_diffrn_reflns_number 45872
_diffrn_reflns_point_group_measured_fraction_full 0.999
_diffrn_reflns_point_group_measured_fraction_max 0.969
_diffrn_reflns_theta_full 25.242
_diffrn_reflns_theta_max 37.099
_diffrn_reflns_theta_min 2.360
_diffrn_source_current 29.0
_diffrn_source_power 1.45
_diffrn_source_voltage 50.0
_diffrn_standards_number 0
_exptl_absorpt_coefficient_mu 1.544
_exptl_absorpt_correction_type none
_exptl_absorpt_process_details
;
 TWINABS-2012/1 (Bruker,2012) was used for absorption correction.

Final HKLF 4 output contains 86717 reflections, Rint = 0.2239
 (20441 with I > 3sig(I), Rint = 0.2214)
;
_exptl_crystal_colour 'clear reddish violet'
_exptl_crystal_colour_lustre clear
_exptl_crystal_colour_modifier reddish
_exptl_crystal_colour_primary violet
_exptl_crystal_density_diffrn 1.493
_exptl_crystal_description needle
_exptl_crystal_F_000 723
_exptl_crystal_size_max 0.378
_exptl_crystal_size_mid 0.133
_exptl_crystal_size_min 0.061
_refine_diff_density_max 0.575
_refine_diff_density_min -0.514
_refine_diff_density_rms 0.081
_refine_ls_extinction_method none
_refine_ls_goodness_of_fit_ref 1.038
_refine_ls_hydrogen_treatment constr
_refine_ls_matrix_type full
_refine_ls_number_parameters 191
_refine_ls_number_reflns 3754
_refine_ls_number_restraints 0
_refine_ls_restrained_S_all 1.038
_refine_ls_R_factor_all 0.0497
_refine_ls_R_factor_gt 0.0311
_refine_ls_shift/su_max 0.002
_refine_ls_shift/su_mean 0.000
_refine_ls_structure_factor_coef Fsqd
_refine_ls_weighting_details 'w=1/[\s^2^(Fo^2^)+(0.0359P)^2^+0.7404P] where P=(Fo^2^+2Fc^2^)/3'
_refine_ls_weighting_scheme calc
_refine_ls_wR_factor_gt 0.0729
_refine_ls_wR_factor_ref 0.0804
_reflns_Friedel_coverage 0.000
_reflns_number_gt 2842
_reflns_number_total 3754
_reflns_threshold_expression 'I > 2\s(I)'
_cod_data_source_file d1sc06130e2.cif
_cod_data_source_block cume2nacortho_sqd
_cod_original_cell_volume 1510.7(4)
_cod_original_formula_sum 'C15.23 H28.13 Cu1.07 N4.30'
_cod_database_code 1566989
_shelx_shelxl_version_number 2018/3
_shelx_space_group_comment
;
The symmetry employed for this shelxl refinement is uniquely defined
by the following loop, which should always be used as a source of
symmetry information in preference to the above space-group names.
They are only intended as comments.
;
_shelx_estimated_absorpt_t_max 0.912
_shelx_estimated_absorpt_t_min 0.593
_olex2_refinement_description
;
1. Fixed Uiso
 At 1.2 times of:
  All C(H) groups
 At 1.5 times of:
  All C(H,H,H) groups
2. Others
 Sof(C5)=Sof(H5A)=Sof(H5B)=Sof(H5C)=FVAR(1)
 Sof(C6)=Sof(H6)=FVAR(2)
 Sof(C7)=Sof(H7A)=Sof(H7B)=Sof(H7C)=FVAR(3)
 Sof(C8)=Sof(H8A)=Sof(H8B)=Sof(H8C)=FVAR(4)
 Sof(C4)=Sof(H4A)=Sof(H4B)=Sof(H4C)=FVAR(5)
3.a Aromatic/amide H refined with riding coordinates:
 C006(H006), C6(H6)
3.b Idealised Me refined as rotating group:
 C007(H00A,H00B,H00C), C008(H00D,H00E,H00F), C009(H00G,H00H,H00I), C00A(H00J,
 H00K,H00L), C4(H4A,H4B,H4C), C5(H5A,H5B,H5C), C7(H7A,H7B,H7C), C8(H8A,H8B,H8C)
;
_olex2_submission_special_instructions 'No special instructions were received'

loop_
_space_group_symop_operation_xyz
'x, y, z'
'-x+1/2, -y+1/2, z+1/2'
'-x, y, -z+1/2'
'x+1/2, -y+1/2, -z'
'-x, -y, -z'
'x-1/2, y-1/2, -z-1/2'
'x, -y, z-1/2'
'-x-1/2, y-1/2, z'

loop_
_atom_site_label
_atom_site_type_symbol
_atom_site_fract_x
_atom_site_fract_y
_atom_site_fract_z
_atom_site_U_iso_or_equiv
_atom_site_adp_type
_atom_site_occupancy
_atom_site_site_symmetry_order
_atom_site_calc_flag
_atom_site_refinement_flags_posn
_atom_site_refinement_flags_adp
_atom_site_refinement_flags_occupancy
_atom_site_disorder_assembly
_atom_site_disorder_group
Cu01 Cu 0.500000 0.37499(2) 0.750000 0.00929(5) Uani 1 2 d S T P A 1
N002 N 0.39209(7) 0.27614(7) 0.67115(8) 0.01023(14) Uani 1 1 d . . . A 1
N003 N 0.38429(7) 0.47283(7) 0.81464(8) 0.01179(15) Uani 1 1 d . . . A 1
C004 C 0.28095(10) 0.28827(10) 0.67033(12) 0.01085(19) Uani 1 1 d . . . A 1
C005 C 0.27395(12) 0.45575(9) 0.80704(12) 0.01217(19) Uani 1 1 d . . . A 1
C006 C 0.22496(12) 0.37052(10) 0.73752(14) 0.0133(2) Uani 1 1 d . . . A 1
H006 H 0.144632 0.368399 0.735870 0.016 Uiso 1 1 calc R U . A 1
C007 C 0.43979(9) 0.18742(8) 0.59714(10) 0.01414(17) Uani 1 1 d . . . A 1
H00A H 0.417959 0.193296 0.503986 0.021 Uiso 1 1 calc R U . A 1
H00B H 0.410938 0.120730 0.633373 0.021 Uiso 1 1 calc R U . A 1
H00C H 0.522453 0.188732 0.604402 0.021 Uiso 1 1 calc R U . A 1
C008 C 0.20725(9) 0.21254(9) 0.59338(11) 0.01562(18) Uani 1 1 d . . . A 1
H00D H 0.225071 0.218048 0.499039 0.023 Uiso 1 1 calc R U . A 1
H00E H 0.127489 0.230412 0.607592 0.023 Uiso 1 1 calc R U . A 1
H00F H 0.221363 0.140016 0.623564 0.023 Uiso 1 1 calc R U . A 1
C009 C 0.42237(10) 0.56716(8) 0.88559(11) 0.0173(2) Uani 1 1 d . . . A 1
H00G H 0.393945 0.565049 0.976536 0.026 Uiso 1 1 calc R U . A 1
H00H H 0.393432 0.630558 0.841161 0.026 Uiso 1 1 calc R U . A 1
H00I H 0.505252 0.569101 0.886625 0.026 Uiso 1 1 calc R U . A 1
C00A C 0.19297(10) 0.52999(9) 0.87621(11) 0.0182(2) Uani 1 1 d . . . A 1
H00J H 0.208241 0.529358 0.971399 0.027 Uiso 1 1 calc R U . A 1
H00K H 0.115035 0.506829 0.860178 0.027 Uiso 1 1 calc R U . A 1
H00L H 0.203134 0.601909 0.841877 0.027 Uiso 1 1 calc R U . A 1
Cu1 Cu 0.000000 0.3729(2) 0.750000 0.0172(9) Uani 0.0715(16) 2 d S T . . .
N1 N 0.1105(11) 0.4722(10) 0.8249(12) 0.015(3) Uani 0.075(5) 1 d . . . A -1
N2 N 0.1117(14) 0.2749(10) 0.6782(13) 0.022(4) Uani 0.076(5) 1 d . . . A -1
C2 C 0.235(2) 0.2967(14) 0.6883(15) 0.034(6) Uani 0.095(7) 1 d . . . A -1
C3 C 0.2282(18) 0.4672(15) 0.8250(16) 0.034(5) Uani 0.103(7) 1 d . . . A -1
C4 C 0.0728(16) 0.1820(11) 0.6134(15) 0.029(4) Uani 0.089(5) 1 d . . P A -1
H4A H -0.010033 0.179374 0.617047 0.043 Uiso 0.089(5) 1 calc R U P A -1
H4B H 0.104121 0.119435 0.657475 0.043 Uiso 0.089(5) 1 calc R U P A -1
H4C H 0.097411 0.183038 0.520913 0.043 Uiso 0.089(5) 1 calc R U P A -1
C5 C 0.0668(16) 0.5621(12) 0.8940(15) 0.033(5) Uani 0.093(5) 1 d . . P A -1
H5A H -0.015864 0.563342 0.886165 0.050 Uiso 0.093(5) 1 calc R U P A -1
H5B H 0.098276 0.626986 0.855743 0.050 Uiso 0.093(5) 1 calc R U P A -1
H5C H 0.087910 0.557575 0.987500 0.050 Uiso 0.093(5) 1 calc R U P A -1
C6 C 0.260(2) 0.385(2) 0.758(2) 0.038(8) Uani 0.092(9) 1 d . . P A -1
H6 H 0.340654 0.389174 0.757695 0.046 Uiso 0.092(9) 1 calc R U P A -1
C7 C 0.2946(16) 0.5340(12) 0.8960(16) 0.018(4) Uani 0.067(5) 1 d . . P A -1
H7A H 0.275061 0.607410 0.874360 0.027 Uiso 0.067(5) 1 calc R U P A -1
H7B H 0.374244 0.521168 0.874340 0.027 Uiso 0.067(5) 1 calc R U P A -1
H7C H 0.282421 0.521750 0.990572 0.027 Uiso 0.067(5) 1 calc R U P A -1
C8 C 0.286(3) 0.2236(18) 0.6177(17) 0.063(12) Uani 0.075(6) 1 d . . P A -1
H8A H 0.261698 0.153431 0.647965 0.095 Uiso 0.075(6) 1 calc R U P A -1
H8B H 0.368044 0.230196 0.627991 0.095 Uiso 0.075(6) 1 calc R U P A -1
H8C H 0.265750 0.232433 0.524411 0.095 Uiso 0.075(6) 1 calc R U P A -1

loop_
_atom_site_aniso_label
_atom_site_aniso_U_11
_atom_site_aniso_U_22
_atom_site_aniso_U_33
_atom_site_aniso_U_23
_atom_site_aniso_U_13
_atom_site_aniso_U_12
Cu01 0.00921(8) 0.00703(8) 0.01164(8) 0.000 -0.00159(5) 0.000
N002 0.0105(3) 0.0089(3) 0.0114(3) -0.0010(3) -0.0009(3) 0.0004(3)
N003 0.0135(4) 0.0094(3) 0.0125(4) -0.0016(3) -0.0015(3) 0.0012(3)
C004 0.0107(4) 0.0107(5) 0.0111(4) 0.0019(3) -0.0009(3) -0.0001(4)
C005 0.0146(5) 0.0103(5) 0.0115(5) 0.0015(3) 0.0009(4) 0.0035(4)
C006 0.0107(5) 0.0133(5) 0.0159(6) 0.0013(4) -0.0009(4) 0.0011(4)
C007 0.0149(4) 0.0121(4) 0.0154(4) -0.0039(3) -0.0011(3) 0.0013(3)
C008 0.0136(4) 0.0155(5) 0.0178(5) -0.0003(4) -0.0043(3) -0.0024(3)
C009 0.0230(5) 0.0118(4) 0.0172(5) -0.0049(3) -0.0035(4) 0.0010(4)
C00A 0.0194(5) 0.0154(4) 0.0198(5) 0.0004(4) 0.0054(4) 0.0065(4)
Cu1 0.0289(17) 0.0057(12) 0.0170(14) 0.000 -0.0034(10) 0.000
N1 0.019(6) 0.012(5) 0.013(5) -0.005(4) 0.001(4) 0.003(4)
N2 0.039(9) 0.012(6) 0.014(6) 0.001(4) -0.004(5) 0.004(5)
C2 0.059(14) 0.027(8) 0.015(7) 0.013(5) 0.008(7) 0.030(9)
C3 0.040(11) 0.040(10) 0.023(7) 0.021(6) 0.007(7) 0.005(8)
C4 0.047(10) 0.017(6) 0.023(7) -0.004(5) 0.001(6) 0.010(6)
C5 0.051(10) 0.025(7) 0.023(7) -0.016(5) 0.001(6) -0.001(7)
C6 0.036(13) 0.060(17) 0.018(9) 0.026(9) -0.005(7) -0.016(11)
C7 0.031(9) 0.010(7) 0.013(7) -0.003(5) 0.007(6) -0.001(6)
C8 0.15(3) 0.036(12) 0.007(7) 0.011(7) -0.023(11) -0.059(16)

loop_
_atom_type_symbol
_atom_type_description
_atom_type_scat_dispersion_real
_atom_type_scat_dispersion_imag
_atom_type_scat_source
C C 0.0033 0.0016 'International Tables Vol C Tables 4.2.6.8 and 6.1.1.4'
H H 0.0000 0.0000 'International Tables Vol C Tables 4.2.6.8 and 6.1.1.4'
Cu Cu 0.3201 1.2651 'International Tables Vol C Tables 4.2.6.8 and 6.1.1.4'
N N 0.0061 0.0033 'International Tables Vol C Tables 4.2.6.8 and 6.1.1.4'

loop_
_geom_angle_atom_site_label_1
_geom_angle_atom_site_label_2
_geom_angle_atom_site_label_3
_geom_angle
_geom_angle_site_symmetry_1
_geom_angle_site_symmetry_3
_geom_angle_publ_flag
N002 Cu01 N002 100.61(5) . 3_656 ?
N002 Cu01 N003 136.32(4) . 3_656 ?
N002 Cu01 N003 136.32(4) 3_656 . ?
N002 Cu01 N003 94.81(4) . . ?
N002 Cu01 N003 94.81(4) 3_656 3_656 ?
N003 Cu01 N003 101.62(5) 3_656 . ?
C004 N002 Cu01 125.20(8) . . ?
C004 N002 C007 117.97(9) . . ?
C004 N002 C2 5.8(5) . . ?
C004 N002 C8 39.5(13) . . ?
C007 N002 Cu01 116.57(7) . . ?
C007 N002 C2 122.3(6) . . ?
C007 N002 C8 78.5(13) . . ?
C2 N002 Cu01 121.1(6) . . ?
C8 N002 Cu01 164.4(13) . . ?
C8 N002 C2 43.9(14) . . ?
C005 N003 Cu01 124.50(8) . . ?
C005 N003 C009 117.67(9) . . ?
C005 N003 C3 9.7(7) . . ?
C005 N003 C6 30.5(8) . . ?
C005 N003 C7 55.8(7) . . ?
C009 N003 Cu01 117.64(7) . . ?
C009 N003 C3 108.1(7) . . ?
C009 N003 C6 148.1(8) . . ?
C009 N003 C7 62.8(6) . . ?
C3 N003 Cu01 133.8(7) . . ?
C3 N003 C6 40.0(10) . . ?
C6 N003 Cu01 94.0(8) . . ?
C7 N003 Cu01 166.3(6) . . ?
C7 N003 C3 46.1(9) . . ?
C7 N003 C6 85.6(11) . . ?
N002 C004 C006 123.35(11) . . ?
N002 C004 C008 120.18(11) . . ?
N002 C004 C6 104.3(10) . . ?
C006 C004 C008 116.47(11) . . ?
C006 C004 C6 19.1(10) . . ?
C008 C004 C6 135.6(10) . . ?
C2 C004 N002 160.8(19) . . ?
C2 C004 C006 43(2) . . ?
C2 C004 C008 75(2) . . ?
C2 C004 C6 62(2) . . ?
C2 C004 C8 112(3) . . ?
C8 C004 N002 81(2) . . ?
C8 C004 C006 155(2) . . ?
C8 C004 C008 39(2) . . ?
C8 C004 C6 174(2) . . ?
N003 C005 C006 123.89(12) . . ?
N003 C005 C00A 119.72(10) . . ?
N003 C005 N1 162.2(4) . . ?
N003 C005 C7 70.5(8) . . ?
C006 C005 C00A 116.39(12) . . ?
C006 C005 N1 73.8(4) . . ?
C00A C005 N1 42.6(3) . . ?
C3 C005 N003 148(2) . . ?
C3 C005 C006 88(2) . . ?
C3 C005 C00A 29(2) . . ?
C3 C005 N1 15(2) . . ?
C3 C005 C6 103(2) . . ?
C3 C005 C7 77(2) . . ?
C6 C005 N003 108.8(15) . . ?
C6 C005 C006 15.8(15) . . ?
C6 C005 C00A 131.2(15) . . ?
C6 C005 N1 89.0(15) . . ?
C6 C005 C7 166.9(12) . . ?
C7 C005 C006 163.6(7) . . ?
C7 C005 C00A 49.9(8) . . ?
C7 C005 N1 92.2(9) . . ?
C004 C006 C005 127.71(13) . . ?
C004 C006 H006 116.1 . . ?
C004 C006 N2 73.1(4) . . ?
C004 C006 C3 150.4(8) . . ?
C005 C006 H006 116.1 . . ?
C005 C006 N2 158.7(5) . . ?
C005 C006 C3 22.9(8) . . ?
N2 C006 H006 43.3 . . ?
C2 C006 C004 22.0(14) . . ?
C2 C006 C005 148.8(14) . . ?
C2 C006 H006 94.7 . . ?
C2 C006 N2 51.4(14) . . ?
C2 C006 C3 168.8(13) . . ?
C3 C006 H006 93.4 . . ?
C3 C006 N2 135.9(9) . . ?
C6 C006 C004 95(3) . . ?
C6 C006 C005 34(3) . . ?
C6 C006 H006 148.0 . . ?
C6 C006 N2 162(3) . . ?
C6 C006 C2 115(3) . . ?
C6 C006 C3 56(3) . . ?
N002 C007 H00A 109.5 . . ?
N002 C007 H00B 109.5 . . ?
N002 C007 H00C 109.5 . . ?
N002 C007 C8 52.1(6) . . ?
H00A C007 H00B 109.5 . . ?
H00A C007 H00C 109.5 . . ?
H00B C007 H00C 109.5 . . ?
C8 C007 H00A 80.4 . . ?
C8 C007 H00B 80.3 . . ?
C8 C007 H00C 161.6 . . ?
C004 C008 H00D 109.5 . . ?
C004 C008 H00E 109.5 . . ?
C004 C008 H00F 109.5 . . ?
C004 C008 N2 79.7(5) . . ?
C004 C008 C4 129.9(5) . . ?
H00D C008 H00E 109.5 . . ?
H00D C008 H00F 109.5 . . ?
H00E C008 H00F 109.5 . . ?
N2 C008 H00D 129.1 . . ?
N2 C008 H00E 30.8 . . ?
N2 C008 H00F 114.0 . . ?
N2 C008 C4 51.5(7) . . ?
C2 C008 C004 22.4(9) . . ?
C2 C008 H00D 122.4 . . ?
C2 C008 H00E 87.4 . . ?
C2 C008 H00F 115.7 . . ?
C2 C008 N2 57.4(10) . . ?
C2 C008 C4 107.9(10) . . ?
C4 C008 H00D 110.1 . . ?
C4 C008 H00E 26.9 . . ?
C4 C008 H00F 84.7 . . ?
C8 C008 C004 39.4(17) . . ?
C8 C008 H00D 91.8 . . ?
C8 C008 H00E 148.2 . . ?
C8 C008 H00F 83.8 . . ?
C8 C008 N2 117.5(17) . . ?
C8 C008 C2 61.0(19) . . ?
C8 C008 C4 157.7(12) . . ?
N003 C009 H00G 109.5 . . ?
N003 C009 H00H 109.5 . . ?
N003 C009 H00I 109.5 . . ?
N003 C009 C7 61.3(6) . . ?
H00G C009 H00H 109.5 . . ?
H00G C009 H00I 109.5 . . ?
H00H C009 H00I 109.5 . . ?
C7 C009 H00G 66.4 . . ?
C7 C009 H00H 85.0 . . ?
C7 C009 H00I 165.3 . . ?
C005 C00A H00J 109.5 . . ?
C005 C00A H00K 109.5 . . ?
C005 C00A H00L 109.5 . . ?
C005 C00A C5 145.3(5) . . ?
H00J C00A H00K 109.5 . . ?
H00J C00A H00L 109.5 . . ?
H00K C00A H00L 109.5 . . ?
N1 C00A C005 86.7(5) . . ?
N1 C00A H00J 121.1 . . ?
N1 C00A H00K 22.9 . . ?
N1 C00A H00L 117.6 . . ?
N1 C00A C5 58.9(7) . . ?
C3 C00A C005 15.8(11) . . ?
C3 C00A H00J 114.3 . . ?
C3 C00A H00K 93.8 . . ?
C3 C00A H00L 118.9 . . ?
C3 C00A N1 71.2(12) . . ?
C3 C00A C5 130.0(13) . . ?
C3 C00A C7 73.6(13) . . ?
C5 C00A H00J 93.7 . . ?
C5 C00A H00K 36.5 . . ?
C5 C00A H00L 85.2 . . ?
C7 C00A C005 58.5(7) . . ?
C7 C00A H00J 70.0 . . ?
C7 C00A H00K 165.0 . . ?
C7 C00A H00L 84.2 . . ?
C7 C00A N1 144.4(9) . . ?
C7 C00A C5 156.2(9) . . ?
N1 Cu1 H006 130.7(4) . 3_556 ?
N2 Cu1 H006 133.1(5) . 3_556 ?
N2 Cu1 N1 95.7(6) . . ?
C005 N1 Cu1 123.7(6) . . ?
C00A N1 C005 50.7(4) . . ?
C00A N1 Cu1 173.6(9) . . ?
C00A N1 C3 44.7(10) . . ?
C00A N1 C5 68.7(9) . . ?
C3 N1 C005 6.4(9) . . ?
C3 N1 Cu1 129.5(11) . . ?
C3 N1 C5 113.4(14) . . ?
C5 N1 C005 119.2(11) . . ?
C5 N1 Cu1 117.1(11) . . ?
C006 N2 Cu1 87.5(5) . . ?
C008 N2 C006 89.1(7) . . ?
C008 N2 Cu1 167.5(8) . . ?
C2 N2 C006 33.9(7) . . ?
C2 N2 C008 56.2(9) . . ?
C2 N2 Cu1 121.4(10) . . ?
C4 N2 C006 154.0(13) . . ?
C4 N2 C008 65.2(9) . . ?
C4 N2 Cu1 118.5(12) . . ?
C4 N2 C2 120.1(14) . . ?
C004 C2 N002 13.4(14) . . ?
C004 C2 C006 115(3) . . ?
C004 C2 C008 82.6(19) . . ?
C004 C2 N2 149(3) . . ?
C004 C2 C6 96(3) . . ?
C004 C2 C8 43.5(18) . . ?
C006 C2 N002 106.1(18) . . ?
C006 C2 C008 155.9(18) . . ?
C006 C2 N2 94.7(15) . . ?
C006 C2 C6 19.6(12) . . ?
C006 C2 C8 158(3) . . ?
C008 C2 N002 93.6(9) . . ?
C008 C2 N2 66.5(12) . . ?
N2 C2 N002 159.2(13) . . ?
C6 C2 N002 87.0(18) . . ?
C6 C2 C008 170.4(14) . . ?
C6 C2 N2 113.7(18) . . ?
C8 C2 N002 53.3(15) . . ?
C8 C2 C008 40.4(14) . . ?
C8 C2 N2 106(2) . . ?
C8 C2 C6 140(3) . . ?
C005 C3 N003 22.4(15) . . ?
C005 C3 C006 69(2) . . ?
C005 C3 C00A 135(3) . . ?
C005 C3 N1 158(3) . . ?
C005 C3 C6 51(2) . . ?
C005 C3 C7 78(2) . . ?
C006 C3 N003 91.3(11) . . ?
C00A C3 N003 113.6(15) . . ?
C00A C3 C006 154.7(19) . . ?
C00A C3 N1 64.1(12) . . ?
C00A C3 C6 173(2) . . ?
C00A C3 C7 59.4(13) . . ?
N1 C3 N003 174.2(12) . . ?
N1 C3 C006 90.6(13) . . ?
C6 C3 N003 73.0(16) . . ?
C6 C3 C006 18.8(12) . . ?
C6 C3 N1 109(2) . . ?
C6 C3 C7 127(2) . . ?
C7 C3 N003 55.2(10) . . ?
C7 C3 C006 145.9(18) . . ?
C7 C3 N1 123.3(18) . . ?
C008 C4 H4A 167.3 . . ?
C008 C4 H4B 83.1 . . ?
C008 C4 H4C 66.0 . . ?
N2 C4 C008 63.3(10) . . ?
N2 C4 H4A 109.5 . . ?
N2 C4 H4B 109.5 . . ?
N2 C4 H4C 109.5 . . ?
H4A C4 H4B 109.5 . . ?
H4A C4 H4C 109.5 . . ?
H4B C4 H4C 109.5 . . ?
C00A C5 H5A 161.8 . . ?
C00A C5 H5B 78.9 . . ?
C00A C5 H5C 81.5 . . ?
N1 C5 C00A 52.4(8) . . ?
N1 C5 H5A 109.5 . . ?
N1 C5 H5B 109.5 . . ?
N1 C5 H5C 109.5 . . ?
H5A C5 H5B 109.5 . . ?
H5A C5 H5C 109.5 . . ?
H5B C5 H5C 109.5 . . ?
N003 C6 H6 37.9 . . ?
C004 C6 N003 120.7(16) . . ?
C004 C6 H6 83.0 . . ?
C005 C6 N003 40.7(10) . . ?
C005 C6 C004 161(2) . . ?
C005 C6 C2 175(3) . . ?
C005 C6 C3 26.4(11) . . ?
C005 C6 H6 78.7 . . ?
C006 C6 N003 166(3) . . ?
C006 C6 C004 66(3) . . ?
C006 C6 C005 131(4) . . ?
C006 C6 C2 45(3) . . ?
C006 C6 C3 106(4) . . ?
C006 C6 H6 147.8 . . ?
C2 C6 N003 143(2) . . ?
C2 C6 C004 22.0(11) . . ?
C2 C6 H6 104.9 . . ?
C3 C6 N003 67.0(15) . . ?
C3 C6 C004 172(2) . . ?
C3 C6 C2 150(3) . . ?
C3 C6 H6 104.9 . . ?
N003 C7 C009 55.9(6) . . ?
N003 C7 H7A 121.0 . . ?
N003 C7 H7B 30.8 . . ?
N003 C7 H7C 122.7 . . ?
C005 C7 N003 53.7(6) . . ?
C005 C7 C009 108.8(10) . . ?
C005 C7 H7A 119.8 . . ?
C005 C7 H7B 84.5 . . ?
C005 C7 H7C 120.3 . . ?
C009 C7 H7A 87.7 . . ?
C009 C7 H7B 26.6 . . ?
C009 C7 H7C 104.4 . . ?
C00A C7 N003 124.5(12) . . ?
C00A C7 C005 71.6(9) . . ?
C00A C7 C009 161.4(14) . . ?
C00A C7 C3 47.0(11) . . ?
C00A C7 H7A 76.7 . . ?
C00A C7 H7B 154.5 . . ?
C00A C7 H7C 90.5 . . ?
C3 C7 N003 78.7(12) . . ?
C3 C7 C005 25.0(9) . . ?
C3 C7 C009 133.3(14) . . ?
C3 C7 H7A 109.5 . . ?
C3 C7 H7B 109.5 . . ?
C3 C7 H7C 109.5 . . ?
H7A C7 H7B 109.5 . . ?
H7A C7 H7C 109.5 . . ?
H7B C7 H7C 109.5 . . ?
N002 C8 C007 49.4(11) . . ?
N002 C8 H8A 121.7 . . ?
N002 C8 H8B 26.7 . . ?
N002 C8 H8C 119.6 . . ?
C004 C8 N002 59.3(12) . . ?
C004 C8 C007 109(2) . . ?
C004 C8 C2 24.1(15) . . ?
C004 C8 H8A 124.6 . . ?
C004 C8 H8B 86.0 . . ?
C004 C8 H8C 114.5 . . ?
C007 C8 H8A 95.6 . . ?
C007 C8 H8B 22.7 . . ?
C007 C8 H8C 99.0 . . ?
C008 C8 N002 161(3) . . ?
C008 C8 C004 102(4) . . ?
C008 C8 C007 149(2) . . ?
C008 C8 C2 79(3) . . ?
C008 C8 H8A 70.7 . . ?
C008 C8 H8B 170.7 . . ?
C008 C8 H8C 62.6 . . ?
C2 C8 N002 82.8(15) . . ?
C2 C8 C007 132.0(19) . . ?
C2 C8 H8A 109.5 . . ?
C2 C8 H8B 109.5 . . ?
C2 C8 H8C 109.5 . . ?
H8A C8 H8B 109.5 . . ?
H8A C8 H8C 109.5 . . ?
H8B C8 H8C 109.5 . . ?

loop_
_geom_bond_atom_site_label_1
_geom_bond_atom_site_label_2
_geom_bond_distance
_geom_bond_site_symmetry_2
_geom_bond_publ_flag
Cu01 N002 1.9552(9) . ?
Cu01 N002 1.9552(9) 3_656 ?
Cu01 N003 1.9559(9) . ?
Cu01 N003 1.9559(9) 3_656 ?
N002 C004 1.3225(15) . ?
N002 C007 1.4610(13) . ?
N002 C2 1.88(2) . ?
N002 C8 1.52(3) . ?
N003 C005 1.3242(16) . ?
N003 C009 1.4621(13) . ?
N003 C3 1.85(2) . ?
N003 C6 1.92(3) . ?
N003 C7 1.549(16) . ?
C004 C006 1.4070(19) . ?
C004 C008 1.5100(16) . ?
C004 C2 0.58(2) . ?
C004 C6 1.53(3) . ?
C004 C8 0.98(2) . ?
C005 C006 1.4104(18) . ?
C005 C00A 1.5117(18) . ?
C005 N1 1.951(13) . ?
C005 C3 0.59(2) . ?
C005 C6 1.03(3) . ?
C005 C7 1.359(16) . ?
C006 H006 0.9500 . ?
C006 N2 1.900(15) . ?
C006 C2 1.064(18) . ?
C006 C3 1.51(2) . ?
C006 C6 0.50(3) . ?
C007 H00A 0.9800 . ?
C007 H00B 0.9800 . ?
C007 H00C 0.9800 . ?
C007 C8 1.89(4) . ?
C008 H00D 0.9800 . ?
C008 H00E 0.9800 . ?
C008 H00F 0.9800 . ?
C008 N2 1.623(15) . ?
C008 C2 1.47(2) . ?
C008 C4 1.648(19) . ?
C008 C8 0.97(3) . ?
C009 H00G 0.9800 . ?
C009 H00H 0.9800 . ?
C009 H00I 0.9800 . ?
C009 C7 1.570(19) . ?
C00A H00J 0.9800 . ?
C00A H00K 0.9800 . ?
C00A H00L 0.9800 . ?
C00A N1 1.324(13) . ?
C00A C3 1.04(2) . ?
C00A C5 1.556(19) . ?
C00A C7 1.219(19) . ?
Cu1 N1 1.963(13) . ?
Cu1 N2 1.950(14) . ?
N1 C3 1.39(2) . ?
N1 C5 1.431(18) . ?
N2 C2 1.49(3) . ?
N2 C4 1.42(2) . ?
C2 C6 1.36(3) . ?
C2 C8 1.31(4) . ?
C3 C6 1.29(3) . ?
C3 C7 1.36(3) . ?
C4 H4A 0.9800 . ?
C4 H4B 0.9800 . ?
C4 H4C 0.9800 . ?
C5 H5A 0.9800 . ?
C5 H5B 0.9800 . ?
C5 H5C 0.9800 . ?
C6 H6 0.9500 . ?
C7 H7A 0.9800 . ?
C7 H7B 0.9800 . ?
C7 H7C 0.9800 . ?
C8 H8A 0.9800 . ?
C8 H8B 0.9800 . ?
C8 H8C 0.9800 . ?

loop_
_geom_torsion_atom_site_label_1
_geom_torsion_atom_site_label_2
_geom_torsion_atom_site_label_3
_geom_torsion_atom_site_label_4
_geom_torsion
_geom_torsion_site_symmetry_1
_geom_torsion_site_symmetry_2
_geom_torsion_site_symmetry_3
_geom_torsion_site_symmetry_4
_geom_torsion_publ_flag
Cu01 N002 C004 C006 -5.96(16) . . . . ?
Cu01 N002 C004 C008 173.31(7) . . . . ?
Cu01 N002 C004 C2 -47(6) . . . . ?
Cu01 N002 C004 C6 -7.1(7) . . . . ?
Cu01 N002 C004 C8 176.1(10) . . . . ?
Cu01 N002 C007 C8 -175.9(7) . . . . ?
Cu01 N002 C2 C004 136(5) . . . . ?
Cu01 N002 C2 C006 4.8(12) . . . . ?
Cu01 N002 C2 C008 170.8(3) . . . . ?
Cu01 N002 C2 N2 -174(3) . . . . ?
Cu01 N002 C2 C6 0.4(11) . . . . ?
Cu01 N002 C2 C8 174.6(10) . . . . ?
Cu01 N002 C8 C004 -12(3) . . . . ?
Cu01 N002 C8 C007 166(2) . . . . ?
Cu01 N002 C8 C008 0(7) . . . . ?
Cu01 N002 C8 C2 -18(3) . . . . ?
Cu01 N003 C005 C006 -7.73(16) . . . . ?
Cu01 N003 C005 C00A 171.96(8) . . . . ?
Cu01 N003 C005 N1 177.4(12) . . . . ?
Cu01 N003 C005 C3 164(3) . . . . ?
Cu01 N003 C005 C6 -2.7(10) . . . . ?
Cu01 N003 C005 C7 163.4(7) . . . . ?
Cu01 N003 C009 C7 -164.6(7) . . . . ?
Cu01 N003 C3 C005 -18(3) . . . . ?
Cu01 N003 C3 C006 -11.9(10) . . . . ?
Cu01 N003 C3 C00A 172.7(6) . . . . ?
Cu01 N003 C3 C6 -7.9(13) . . . . ?
Cu01 N003 C3 C7 161.0(9) . . . . ?
Cu01 N003 C7 C005 -96(3) . . . . ?
Cu01 N003 C7 C009 95(3) . . . . ?
Cu01 N003 C7 C00A -107(3) . . . . ?
Cu01 N003 C7 C3 -96(3) . . . . ?
N002 C004 C006 C005 4.8(2) . . . . ?
N002 C004 C006 N2 -170.3(4) . . . . ?
N002 C004 C006 C2 -162(2) . . . . ?
N002 C004 C006 C3 -0.8(11) . . . . ?
N002 C004 C006 C6 -4(2) . . . . ?
N002 C004 C008 N2 168.8(5) . . . . ?
N002 C004 C008 C2 167.2(15) . . . . ?
N002 C004 C008 C4 156.3(7) . . . . ?
N002 C004 C008 C8 4.4(16) . . . . ?
N002 C004 C2 C006 53(6) . . . . ?
N002 C004 C2 C008 -144(5) . . . . ?
N002 C004 C2 N2 -148(4) . . . . ?
N002 C004 C2 C6 45(6) . . . . ?
N002 C004 C2 C8 -133(6) . . . . ?
N002 C004 C6 N003 10.8(12) . . . . ?
N002 C004 C6 C005 25(5) . . . . ?
N002 C004 C6 C006 177.0(18) . . . . ?
N002 C004 C6 C2 -166.1(16) . . . . ?
N002 C004 C8 C007 -1.6(7) . . . . ?
N002 C004 C8 C008 -176.1(14) . . . . ?
N002 C004 C8 C2 165.9(16) . . . . ?
N002 C007 C8 C004 1.8(8) . . . . ?
N002 C007 C8 C008 171(3) . . . . ?
N002 C007 C8 C2 -5.1(14) . . . . ?
N002 C2 C6 N003 5(2) . . . . ?
N002 C2 C6 C004 9.5(11) . . . . ?
N002 C2 C6 C006 167(2) . . . . ?
N002 C2 C6 C3 -178(3) . . . . ?
N002 C2 C8 C004 -12.2(14) . . . . ?
N002 C2 C8 C007 3.9(11) . . . . ?
N002 C2 C8 C008 -174.2(15) . . . . ?
N003 C005 C006 C004 2.7(2) . . . . ?
N003 C005 C006 N2 169.5(11) . . . . ?
N003 C005 C006 C2 12.5(16) . . . . ?
N003 C005 C006 C3 175.7(14) . . . . ?
N003 C005 C006 C6 18(4) . . . . ?
N003 C005 C00A N1 177.5(6) . . . . ?
N003 C005 C00A C3 -171(3) . . . . ?
N003 C005 C00A C5 170.3(12) . . . . ?
N003 C005 C00A C7 -10.5(9) . . . . ?
N003 C005 C3 C006 -173(2) . . . . ?
N003 C005 C3 C00A 14(5) . . . . ?
N003 C005 C3 N1 165(4) . . . . ?
N003 C005 C3 C6 -167(3) . . . . ?
N003 C005 C3 C7 -1(3) . . . . ?
N003 C005 C6 C004 -19(6) . . . . ?
N003 C005 C6 C006 -165(3) . . . . ?
N003 C005 C6 C3 172.9(16) . . . . ?
N003 C005 C7 C009 9.9(7) . . . . ?
N003 C005 C7 C00A 170.3(8) . . . . ?
N003 C005 C7 C3 179.6(15) . . . . ?
N003 C009 C7 C005 -9.7(6) . . . . ?
N003 C009 C7 C00A -98(4) . . . . ?
N003 C009 C7 C3 -15.6(15) . . . . ?
N003 C3 C6 C005 -5.0(11) . . . . ?
N003 C3 C6 C006 -167(3) . . . . ?
N003 C3 C6 C2 -178(3) . . . . ?
N003 C3 C7 C005 -0.3(12) . . . . ?
N003 C3 C7 C009 13.2(13) . . . . ?
N003 C3 C7 C00A 167.6(11) . . . . ?
C004 N002 C007 C8 -1.4(7) . . . . ?
C004 N002 C2 C006 -131(6) . . . . ?
C004 N002 C2 C008 35(5) . . . . ?
C004 N002 C2 N2 51(5) . . . . ?
C004 N002 C2 C6 -135(6) . . . . ?
C004 N002 C2 C8 39(5) . . . . ?
C004 N002 C8 C007 178.0(9) . . . . ?
C004 N002 C8 C008 12(4) . . . . ?
C004 N002 C8 C2 -5.8(7) . . . . ?
C004 C006 C2 N002 11.1(13) . . . . ?
C004 C006 C2 C008 -133(5) . . . . ?
C004 C006 C2 N2 -169(3) . . . . ?
C004 C006 C2 C6 24(3) . . . . ?
C004 C006 C2 C8 -11(3) . . . . ?
C004 C006 C3 N003 8.8(14) . . . . ?
C004 C006 C3 C005 11(2) . . . . ?
C004 C006 C3 C00A 179(2) . . . . ?
C004 C006 C3 N1 -176.7(7) . . . . ?
C004 C006 C3 C6 -3(3) . . . . ?
C004 C006 C3 C7 -2(3) . . . . ?
C004 C006 C6 N003 122(15) . . . . ?
C004 C006 C6 C005 168(3) . . . . ?
C004 C006 C6 C2 -8.9(12) . . . . ?
C004 C006 C6 C3 178.4(14) . . . . ?
C004 C008 N2 C006 7.9(3) . . . . ?
C004 C008 N2 Cu1 82(4) . . . . ?
C004 C008 N2 C2 -0.7(7) . . . . ?
C004 C008 N2 C4 -167.8(8) . . . . ?
C004 C008 C2 N002 -7.7(9) . . . . ?
C004 C008 C2 C006 138(5) . . . . ?
C004 C008 C2 N2 178.2(18) . . . . ?
C004 C008 C2 C8 -12.4(16) . . . . ?
C004 C008 C4 N2 15.7(10) . . . . ?
C004 C008 C8 N002 -10(4) . . . . ?
C004 C008 C8 C007 -170(4) . . . . ?
C004 C008 C8 C2 7.4(10) . . . . ?
C004 C2 C6 N003 -5(3) . . . . ?
C004 C2 C6 C006 158(3) . . . . ?
C004 C2 C6 C3 172(3) . . . . ?
C004 C2 C8 N002 12.2(14) . . . . ?
C004 C2 C8 C007 16(2) . . . . ?
C004 C2 C8 C008 -162(2) . . . . ?
C005 N003 C009 C7 10.6(7) . . . . ?
C005 N003 C3 C006 6(2) . . . . ?
C005 N003 C3 C00A -169(4) . . . . ?
C005 N003 C3 C6 10(2) . . . . ?
C005 N003 C3 C7 179(3) . . . . ?
C005 N003 C7 C009 -168.6(7) . . . . ?
C005 N003 C7 C00A -11.2(9) . . . . ?
C005 N003 C7 C3 -0.2(7) . . . . ?
C005 C006 C2 N002 -10(2) . . . . ?
C005 C006 C2 C004 -21(3) . . . . ?
C005 C006 C2 C008 -154(3) . . . . ?
C005 C006 C2 N2 169.5(9) . . . . ?
C005 C006 C2 C6 3(2) . . . . ?
C005 C006 C2 C8 -32(5) . . . . ?
C005 C006 C3 N003 -2.6(9) . . . . ?
C005 C006 C3 C00A 168(4) . . . . ?
C005 C006 C3 N1 172.0(19) . . . . ?
C005 C006 C3 C6 -15(3) . . . . ?
C005 C006 C3 C7 -13.0(15) . . . . ?
C005 C006 C6 N003 -46(13) . . . . ?
C005 C006 C6 C004 -168(3) . . . . ?
C005 C006 C6 C2 -177(2) . . . . ?
C005 C006 C6 C3 10.2(19) . . . . ?
C005 C00A N1 C3 3.2(8) . . . . ?
C005 C00A N1 C5 -175.2(8) . . . . ?
C005 C00A C3 N003 6(2) . . . . ?
C005 C00A C3 C006 -163(6) . . . . ?
C005 C00A C3 N1 -168(3) . . . . ?
C005 C00A C3 C7 17(3) . . . . ?
C005 C00A C5 N1 8.5(15) . . . . ?
C005 C00A C7 N003 9.5(8) . . . . ?
C005 C00A C7 C009 94(4) . . . . ?
C005 C00A C7 C3 -5.4(8) . . . . ?
C005 N1 C3 C006 -21(5) . . . . ?
C005 N1 C3 C00A 157(6) . . . . ?
C005 N1 C3 C6 -23(5) . . . . ?
C005 N1 C3 C7 163(7) . . . . ?
C005 N1 C5 C00A -4.3(7) . . . . ?
C005 C3 C6 N003 5.0(11) . . . . ?
C005 C3 C6 C006 -162(3) . . . . ?
C005 C3 C6 C2 -173(4) . . . . ?
C005 C3 C7 N003 0.3(12) . . . . ?
C005 C3 C7 C009 13(2) . . . . ?
C005 C3 C7 C00A 167.9(19) . . . . ?
C006 C004 C008 N2 -11.9(5) . . . . ?
C006 C004 C008 C2 -13.5(14) . . . . ?
C006 C004 C008 C4 -24.3(7) . . . . ?
C006 C004 C008 C8 -176.2(16) . . . . ?
C006 C004 C2 N002 -53(6) . . . . ?
C006 C004 C2 C008 162.4(18) . . . . ?
C006 C004 C2 N2 159(5) . . . . ?
C006 C004 C2 C6 -8.0(11) . . . . ?
C006 C004 C2 C8 174.0(15) . . . . ?
C006 C004 C6 N003 -166(3) . . . . ?
C006 C004 C6 C005 -152(7) . . . . ?
C006 C004 C6 C2 17(2) . . . . ?
C006 C004 C8 N002 -176(2) . . . . ?
C006 C004 C8 C007 -177.4(14) . . . . ?
C006 C004 C8 C008 8(3) . . . . ?
C006 C004 C8 C2 -10(2) . . . . ?
C006 C005 C00A N1 -2.7(6) . . . . ?
C006 C005 C00A C3 8(3) . . . . ?
C006 C005 C00A C5 -10.0(12) . . . . ?
C006 C005 C00A C7 169.2(9) . . . . ?
C006 C005 C3 N003 173(2) . . . . ?
C006 C005 C3 C00A -172(3) . . . . ?
C006 C005 C3 N1 -22(6) . . . . ?
C006 C005 C3 C6 6.0(11) . . . . ?
C006 C005 C3 C7 172.6(8) . . . . ?
C006 C005 C6 N003 165(3) . . . . ?
C006 C005 C6 C004 145(8) . . . . ?
C006 C005 C6 C3 -23(4) . . . . ?
C006 C005 C7 N003 153(2) . . . . ?
C006 C005 C7 C009 163.1(18) . . . . ?
C006 C005 C7 C00A -37(3) . . . . ?
C006 C005 C7 C3 -27(3) . . . . ?
C006 N2 C2 N002 179(4) . . . . ?
C006 N2 C2 C004 -161(5) . . . . ?
C006 N2 C2 C008 -164.5(12) . . . . ?
C006 N2 C2 C6 5.0(9) . . . . ?
C006 N2 C2 C8 -171.6(18) . . . . ?
C006 N2 C4 C008 -10(2) . . . . ?
C006 C2 C6 N003 -162(4) . . . . ?
C006 C2 C6 C004 -158(3) . . . . ?
C006 C2 C6 C3 14(2) . . . . ?
C006 C2 C8 N002 27(5) . . . . ?
C006 C2 C8 C004 14(4) . . . . ?
C006 C2 C8 C007 30(5) . . . . ?
C006 C2 C8 C008 -148(4) . . . . ?
C006 C3 C6 N003 167(3) . . . . ?
C006 C3 C6 C005 162(3) . . . . ?
C006 C3 C6 C2 -10.4(17) . . . . ?
C006 C3 C7 N003 13(2) . . . . ?
C006 C3 C7 C005 12.5(14) . . . . ?
C006 C3 C7 C009 26(3) . . . . ?
C006 C3 C7 C00A -180(2) . . . . ?
C007 N002 C004 C006 -179.92(11) . . . . ?
C007 N002 C004 C008 -0.65(15) . . . . ?
C007 N002 C004 C2 139(6) . . . . ?
C007 N002 C004 C6 178.9(7) . . . . ?
C007 N002 C004 C8 2.2(10) . . . . ?
C007 N002 C2 C004 -43(6) . . . . ?
C007 N002 C2 C006 -174.1(6) . . . . ?
C007 N002 C2 C008 -8.2(9) . . . . ?
C007 N002 C2 N2 7(3) . . . . ?
C007 N002 C2 C6 -178.5(8) . . . . ?
C007 N002 C2 C8 -4.4(12) . . . . ?
C007 N002 C8 C004 -178.0(9) . . . . ?
C007 N002 C8 C008 -167(5) . . . . ?
C007 N002 C8 C2 176.2(10) . . . . ?
C008 C004 C006 C005 -174.53(12) . . . . ?
C008 C004 C006 N2 10.5(4) . . . . ?
C008 C004 C006 C2 19(2) . . . . ?
C008 C004 C006 C3 179.9(11) . . . . ?
C008 C004 C006 C6 177(2) . . . . ?
C008 C004 C2 N002 144(5) . . . . ?
C008 C004 C2 C006 -162.4(18) . . . . ?
C008 C004 C2 N2 -3(3) . . . . ?
C008 C004 C2 C6 -170.3(14) . . . . ?
C008 C004 C2 C8 11.6(15) . . . . ?
C008 C004 C6 N003 -169.8(4) . . . . ?
C008 C004 C6 C005 -155(5) . . . . ?
C008 C004 C6 C006 -4(3) . . . . ?
C008 C004 C6 C2 13.4(19) . . . . ?
C008 C004 C8 N002 176.1(14) . . . . ?
C008 C004 C8 C007 175(2) . . . . ?
C008 C004 C8 C2 -18(2) . . . . ?
C008 N2 C2 N002 -17(3) . . . . ?
C008 N2 C2 C004 3(3) . . . . ?
C008 N2 C2 C006 164.5(12) . . . . ?
C008 N2 C2 C6 169.5(15) . . . . ?
C008 N2 C2 C8 -7.1(10) . . . . ?
C008 C2 C8 N002 174.2(15) . . . . ?
C008 C2 C8 C004 162(2) . . . . ?
C008 C2 C8 C007 178(2) . . . . ?
C009 N003 C005 C006 177.41(11) . . . . ?
C009 N003 C005 C00A -2.90(15) . . . . ?
C009 N003 C005 N1 2.6(13) . . . . ?
C009 N003 C005 C3 -11(3) . . . . ?
C009 N003 C005 C6 -177.6(10) . . . . ?
C009 N003 C005 C7 -11.4(7) . . . . ?
C009 N003 C3 C005 170(3) . . . . ?
C009 N003 C3 C006 176.3(4) . . . . ?
C009 N003 C3 C00A 0.9(12) . . . . ?
C009 N003 C3 C6 -179.6(9) . . . . ?
C009 N003 C3 C7 -10.8(10) . . . . ?
C009 N003 C7 C005 168.6(7) . . . . ?
C009 N003 C7 C00A 157.4(16) . . . . ?
C009 N003 C7 C3 168.5(11) . . . . ?
C00A C005 C006 C004 -176.96(12) . . . . ?
C00A C005 C006 N2 -10.2(11) . . . . ?
C00A C005 C006 C2 -167.2(16) . . . . ?
C00A C005 C006 C3 -4.0(14) . . . . ?
C00A C005 C006 C6 -162(4) . . . . ?
C00A C005 C3 N003 -14(5) . . . . ?
C00A C005 C3 C006 172(3) . . . . ?
C00A C005 C3 N1 150(8) . . . . ?
C00A C005 C3 C6 178(2) . . . . ?
C00A C005 C3 C7 -15(2) . . . . ?
C00A C005 C6 N003 -173.9(12) . . . . ?
C00A C005 C6 C004 167(4) . . . . ?
C00A C005 C6 C006 22(4) . . . . ?
C00A C005 C6 C3 -1.0(16) . . . . ?
C00A C005 C7 N003 -170.3(8) . . . . ?
C00A C005 C7 C009 -160.4(15) . . . . ?
C00A C005 C7 C3 9.3(15) . . . . ?
C00A N1 C3 C005 -157(6) . . . . ?
C00A N1 C3 C006 -177.9(11) . . . . ?
C00A N1 C3 C6 179.8(17) . . . . ?
C00A N1 C3 C7 5.4(12) . . . . ?
C00A C3 C7 N003 -167.6(11) . . . . ?
C00A C3 C7 C005 -167.9(19) . . . . ?
C00A C3 C7 C009 -154.4(19) . . . . ?
Cu1 N1 C3 C005 27(6) . . . . ?
Cu1 N1 C3 C006 5.9(14) . . . . ?
Cu1 N1 C3 C00A -176.2(12) . . . . ?
Cu1 N1 C3 C6 3.7(19) . . . . ?
Cu1 N1 C3 C7 -170.7(12) . . . . ?
Cu1 N1 C5 C00A 176.8(11) . . . . ?
Cu1 N2 C2 N002 178(2) . . . . ?
Cu1 N2 C2 C004 -162(3) . . . . ?
Cu1 N2 C2 C006 -0.9(14) . . . . ?
Cu1 N2 C2 C008 -165.5(10) . . . . ?
Cu1 N2 C2 C6 4.0(18) . . . . ?
Cu1 N2 C2 C8 -172.6(11) . . . . ?
Cu1 N2 C4 C008 166.6(10) . . . . ?
N1 C005 C006 C004 -178.9(4) . . . . ?
N1 C005 C006 N2 -12.1(12) . . . . ?
N1 C005 C006 C2 -169.1(16) . . . . ?
N1 C005 C006 C3 -6.0(15) . . . . ?
N1 C005 C006 C6 -164(4) . . . . ?
N1 C005 C00A C3 11(3) . . . . ?
N1 C005 C00A C5 -7.3(13) . . . . ?
N1 C005 C00A C7 171.9(11) . . . . ?
N1 C005 C3 N003 -165(4) . . . . ?
N1 C005 C3 C006 22(6) . . . . ?
N1 C005 C3 C00A -150(8) . . . . ?
N1 C005 C3 C6 28(6) . . . . ?
N1 C005 C3 C7 -165(6) . . . . ?
N1 C005 C6 N003 179.9(5) . . . . ?
N1 C005 C6 C004 161(5) . . . . ?
N1 C005 C6 C006 15(4) . . . . ?
N1 C005 C6 C3 -7.2(15) . . . . ?
N1 C005 C7 N003 -175.8(4) . . . . ?
N1 C005 C7 C009 -165.8(10) . . . . ?
N1 C005 C7 C00A -5.5(7) . . . . ?
N1 C005 C7 C3 3.9(15) . . . . ?
N1 C00A C3 N003 174.1(12) . . . . ?
N1 C00A C3 C005 168(3) . . . . ?
N1 C00A C3 C006 5(3) . . . . ?
N1 C00A C3 C7 -174.7(11) . . . . ?
N1 C00A C7 N003 23(2) . . . . ?
N1 C00A C7 C005 13.9(18) . . . . ?
N1 C00A C7 C009 108(4) . . . . ?
N1 C00A C7 C3 8.6(18) . . . . ?
N1 C3 C6 N003 174.4(12) . . . . ?
N1 C3 C6 C005 169(2) . . . . ?
N1 C3 C6 C006 7(3) . . . . ?
N1 C3 C6 C2 -3(4) . . . . ?
N1 C3 C7 N003 -173.2(14) . . . . ?
N1 C3 C7 C005 -174(2) . . . . ?
N1 C3 C7 C009 -160.1(14) . . . . ?
N1 C3 C7 C00A -5.7(12) . . . . ?
N2 C006 C2 N002 -179.5(14) . . . . ?
N2 C006 C2 C004 169(3) . . . . ?
N2 C006 C2 C008 37(4) . . . . ?
N2 C006 C2 C6 -166(2) . . . . ?
N2 C006 C2 C8 159(5) . . . . ?
N2 C006 C3 N003 174.2(6) . . . . ?
N2 C006 C3 C005 176.8(9) . . . . ?
N2 C006 C3 C00A -16(3) . . . . ?
N2 C006 C3 N1 -11.2(14) . . . . ?
N2 C006 C3 C6 162(3) . . . . ?
N2 C006 C3 C7 163.8(19) . . . . ?
N2 C006 C6 N003 168(7) . . . . ?
N2 C006 C6 C004 46(8) . . . . ?
N2 C006 C6 C005 -146(7) . . . . ?
N2 C006 C6 C2 37(8) . . . . ?
N2 C006 C6 C3 -135(8) . . . . ?
N2 C008 C2 N002 174.1(10) . . . . ?
N2 C008 C2 C004 -178.2(18) . . . . ?
N2 C008 C2 C006 -41(4) . . . . ?
N2 C008 C2 C8 169.4(15) . . . . ?
N2 C008 C8 N002 -28(5) . . . . ?
N2 C008 C8 C004 -17.5(18) . . . . ?
N2 C008 C8 C007 173(2) . . . . ?
N2 C008 C8 C2 -10.1(14) . . . . ?
N2 C2 C6 N003 -177.3(16) . . . . ?
N2 C2 C6 C004 -173(2) . . . . ?
N2 C2 C6 C006 -15(3) . . . . ?
N2 C2 C6 C3 -1(4) . . . . ?
N2 C2 C8 N002 -175.7(10) . . . . ?
N2 C2 C8 C004 172(2) . . . . ?
N2 C2 C8 C007 -171.8(13) . . . . ?
N2 C2 C8 C008 10.1(14) . . . . ?
C2 N002 C004 C006 41(6) . . . . ?
C2 N002 C004 C008 -139(6) . . . . ?
C2 N002 C004 C6 40(6) . . . . ?
C2 N002 C004 C8 -137(6) . . . . ?
C2 N002 C007 C8 3.1(8) . . . . ?
C2 N002 C8 C004 5.8(7) . . . . ?
C2 N002 C8 C007 -176.2(10) . . . . ?
C2 N002 C8 C008 17(5) . . . . ?
C2 C004 C006 C005 166(2) . . . . ?
C2 C004 C006 N2 -9(2) . . . . ?
C2 C004 C006 C3 161(2) . . . . ?
C2 C004 C006 C6 158(3) . . . . ?
C2 C004 C008 N2 1.5(15) . . . . ?
C2 C004 C008 C4 -10.9(16) . . . . ?
C2 C004 C008 C8 -163(2) . . . . ?
C2 C004 C6 N003 177(2) . . . . ?
C2 C004 C6 C005 -169(6) . . . . ?
C2 C004 C6 C006 -17(2) . . . . ?
C2 C004 C8 N002 -165.9(16) . . . . ?
C2 C004 C8 C007 -167.4(16) . . . . ?
C2 C004 C8 C008 18(2) . . . . ?
C2 C006 C3 N003 48(7) . . . . ?
C2 C006 C3 C005 50(7) . . . . ?
C2 C006 C3 C00A -142(7) . . . . ?
C2 C006 C3 N1 -138(7) . . . . ?
C2 C006 C3 C6 36(8) . . . . ?
C2 C006 C3 C7 37(8) . . . . ?
C2 C006 C6 N003 131(14) . . . . ?
C2 C006 C6 C004 8.9(12) . . . . ?
C2 C006 C6 C005 177(2) . . . . ?
C2 C006 C6 C3 -172.8(12) . . . . ?
C2 C008 N2 C006 8.6(6) . . . . ?
C2 C008 N2 Cu1 83(4) . . . . ?
C2 C008 N2 C4 -167.1(11) . . . . ?
C2 C008 C4 N2 11.4(10) . . . . ?
C2 C008 C8 N002 -17(5) . . . . ?
C2 C008 C8 C004 -7.4(10) . . . . ?
C2 C008 C8 C007 -177(3) . . . . ?
C2 N2 C4 C008 -12.3(11) . . . . ?
C3 N003 C005 C006 -172(3) . . . . ?
C3 N003 C005 C00A 8(3) . . . . ?
C3 N003 C005 N1 13(3) . . . . ?
C3 N003 C005 C6 -167(3) . . . . ?
C3 N003 C005 C7 -1(3) . . . . ?
C3 N003 C009 C7 8.7(8) . . . . ?
C3 N003 C7 C005 0.2(7) . . . . ?
C3 N003 C7 C009 -168.5(11) . . . . ?
C3 N003 C7 C00A -11.0(10) . . . . ?
C3 C005 C006 C004 -172.9(14) . . . . ?
C3 C005 C006 N2 -6.2(18) . . . . ?
C3 C005 C006 C2 -163(2) . . . . ?
C3 C005 C006 C6 -158(4) . . . . ?
C3 C005 C00A N1 -11(3) . . . . ?
C3 C005 C00A C5 -18(3) . . . . ?
C3 C005 C00A C7 161(3) . . . . ?
C3 C005 C6 N003 -172.9(16) . . . . ?
C3 C005 C6 C004 168(5) . . . . ?
C3 C005 C6 C006 23(4) . . . . ?
C3 C005 C7 N003 -179.6(15) . . . . ?
C3 C005 C7 C009 -169.7(18) . . . . ?
C3 C005 C7 C00A -9.3(15) . . . . ?
C3 C006 C2 N002 -45(7) . . . . ?
C3 C006 C2 C004 -56(7) . . . . ?
C3 C006 C2 C008 171(4) . . . . ?
C3 C006 C2 N2 134(7) . . . . ?
C3 C006 C2 C6 -32(7) . . . . ?
C3 C006 C2 C8 -67(8) . . . . ?
C3 C006 C6 N003 -56(14) . . . . ?
C3 C006 C6 C004 -178.4(14) . . . . ?
C3 C006 C6 C005 -10.2(19) . . . . ?
C3 C006 C6 C2 172.8(12) . . . . ?
C3 C00A N1 C005 -3.2(8) . . . . ?
C3 C00A N1 C5 -178.4(12) . . . . ?
C3 C00A C5 N1 2.0(15) . . . . ?
C3 C00A C7 N003 14.9(13) . . . . ?
C3 C00A C7 C005 5.4(8) . . . . ?
C3 C00A C7 C009 100(4) . . . . ?
C3 N1 C5 C00A -1.2(9) . . . . ?
C4 C008 N2 C006 175.7(10) . . . . ?
C4 C008 N2 Cu1 -110(5) . . . . ?
C4 C008 N2 C2 167.1(11) . . . . ?
C4 C008 C2 N002 163.5(6) . . . . ?
C4 C008 C2 C004 171.3(13) . . . . ?
C4 C008 C2 C006 -51(5) . . . . ?
C4 C008 C2 N2 -10.5(9) . . . . ?
C4 C008 C2 C8 158.9(13) . . . . ?
C4 C008 C8 N002 -82(6) . . . . ?
C4 C008 C8 C004 -72(4) . . . . ?
C4 C008 C8 C007 118(4) . . . . ?
C4 C008 C8 C2 -65(4) . . . . ?
C4 N2 C2 N002 -3(4) . . . . ?
C4 N2 C2 C004 17(4) . . . . ?
C4 N2 C2 C006 178.0(12) . . . . ?
C4 N2 C2 C008 13.5(12) . . . . ?
C4 N2 C2 C6 -177.0(14) . . . . ?
C4 N2 C2 C8 6.4(19) . . . . ?
C5 C00A N1 C005 175.2(8) . . . . ?
C5 C00A N1 C3 178.4(12) . . . . ?
C5 C00A C3 N003 172.3(9) . . . . ?
C5 C00A C3 C005 166(2) . . . . ?
C5 C00A C3 C006 3(4) . . . . ?
C5 C00A C3 N1 -1.8(14) . . . . ?
C5 C00A C3 C7 -176.6(12) . . . . ?
C5 C00A C7 N003 -171.7(17) . . . . ?
C5 C00A C7 C005 179(2) . . . . ?
C5 C00A C7 C009 -87(5) . . . . ?
C5 C00A C7 C3 173(2) . . . . ?
C5 N1 C3 C005 -156(6) . . . . ?
C5 N1 C3 C006 -176.3(11) . . . . ?
C5 N1 C3 C00A 1.6(12) . . . . ?
C5 N1 C3 C6 -178.5(14) . . . . ?
C5 N1 C3 C7 7(2) . . . . ?
C6 N003 C005 C006 -5.0(11) . . . . ?
C6 N003 C005 C00A 174.7(10) . . . . ?
C6 N003 C005 N1 -179.8(16) . . . . ?
C6 N003 C005 C3 167(3) . . . . ?
C6 N003 C005 C7 166.1(13) . . . . ?
C6 N003 C009 C7 8.3(12) . . . . ?
C6 N003 C3 C005 -10(2) . . . . ?
C6 N003 C3 C006 -4.0(8) . . . . ?
C6 N003 C3 C00A -179.5(18) . . . . ?
C6 N003 C3 C7 168.9(15) . . . . ?
C6 N003 C7 C005 -7.0(7) . . . . ?
C6 N003 C7 C009 -175.6(7) . . . . ?
C6 N003 C7 C00A -18.2(14) . . . . ?
C6 N003 C7 C3 -7.2(10) . . . . ?
C6 C004 C006 C005 8(2) . . . . ?
C6 C004 C006 N2 -167(2) . . . . ?
C6 C004 C006 C2 -158(3) . . . . ?
C6 C004 C006 C3 3(2) . . . . ?
C6 C004 C008 N2 -10.6(11) . . . . ?
C6 C004 C008 C2 -12.2(17) . . . . ?
C6 C004 C008 C4 -23.0(12) . . . . ?
C6 C004 C008 C8 -174.9(18) . . . . ?
C6 C004 C2 N002 -45(6) . . . . ?
C6 C004 C2 C006 8.0(11) . . . . ?
C6 C004 C2 C008 170.3(14) . . . . ?
C6 C004 C2 N2 167(4) . . . . ?
C6 C004 C2 C8 -178.0(14) . . . . ?
C6 C005 C006 C004 -15(4) . . . . ?
C6 C005 C006 N2 152(4) . . . . ?
C6 C005 C006 C2 -5(4) . . . . ?
C6 C005 C006 C3 158(4) . . . . ?
C6 C005 C00A N1 -9.2(14) . . . . ?
C6 C005 C00A C3 2(3) . . . . ?
C6 C005 C00A C5 -16.4(18) . . . . ?
C6 C005 C00A C7 162.8(16) . . . . ?
C6 C005 C3 N003 167(3) . . . . ?
C6 C005 C3 C006 -6.0(11) . . . . ?
C6 C005 C3 C00A -178(2) . . . . ?
C6 C005 C3 N1 -28(6) . . . . ?
C6 C005 C3 C7 166.6(12) . . . . ?
C6 C005 C7 N003 89(7) . . . . ?
C6 C005 C7 C009 99(7) . . . . ?
C6 C005 C7 C00A -101(7) . . . . ?
C6 C005 C7 C3 -91(8) . . . . ?
C6 C006 C2 N002 -13(3) . . . . ?
C6 C006 C2 C004 -24(3) . . . . ?
C6 C006 C2 C008 -157(5) . . . . ?
C6 C006 C2 N2 166(2) . . . . ?
C6 C006 C2 C8 -35(5) . . . . ?
C6 C006 C3 N003 12(3) . . . . ?
C6 C006 C3 C005 15(3) . . . . ?
C6 C006 C3 C00A -178(4) . . . . ?
C6 C006 C3 N1 -173(3) . . . . ?
C6 C006 C3 C7 2(3) . . . . ?
C6 C2 C8 N002 9(2) . . . . ?
C6 C2 C8 C004 -3(2) . . . . ?
C6 C2 C8 C007 13(3) . . . . ?
C6 C2 C8 C008 -165(2) . . . . ?
C6 C3 C7 N003 13.4(18) . . . . ?
C6 C3 C7 C005 13.1(13) . . . . ?
C6 C3 C7 C009 27(3) . . . . ?
C6 C3 C7 C00A -179(2) . . . . ?
C7 N003 C005 C006 -171.2(8) . . . . ?
C7 N003 C005 C00A 8.5(7) . . . . ?
C7 N003 C005 N1 14.0(15) . . . . ?
C7 N003 C005 C3 1(3) . . . . ?
C7 N003 C005 C6 -166.1(13) . . . . ?
C7 N003 C3 C005 -179(3) . . . . ?
C7 N003 C3 C006 -172.9(13) . . . . ?
C7 N003 C3 C00A 11.7(11) . . . . ?
C7 N003 C3 C6 -168.9(15) . . . . ?
C7 C005 C006 C004 -146(3) . . . . ?
C7 C005 C006 N2 20(3) . . . . ?
C7 C005 C006 C2 -137(3) . . . . ?
C7 C005 C006 C3 27(3) . . . . ?
C7 C005 C006 C6 -131(5) . . . . ?
C7 C005 C00A N1 -171.9(11) . . . . ?
C7 C005 C00A C3 -161(3) . . . . ?
C7 C005 C00A C5 -179.2(15) . . . . ?
C7 C005 C3 N003 1(3) . . . . ?
C7 C005 C3 C006 -172.6(8) . . . . ?
C7 C005 C3 C00A 15(2) . . . . ?
C7 C005 C3 N1 165(6) . . . . ?
C7 C005 C3 C6 -166.6(12) . . . . ?
C7 C005 C6 N003 -85(7) . . . . ?
C7 C005 C6 C004 -104(7) . . . . ?
C7 C005 C6 C006 111(7) . . . . ?
C7 C005 C6 C3 88(7) . . . . ?
C7 C00A N1 C005 -11.9(15) . . . . ?
C7 C00A N1 C3 -8.7(18) . . . . ?
C7 C00A N1 C5 172.9(16) . . . . ?
C7 C00A C3 N003 -11.1(10) . . . . ?
C7 C00A C3 C005 -17(3) . . . . ?
C7 C00A C3 C006 180(3) . . . . ?
C7 C00A C3 N1 174.7(11) . . . . ?
C7 C00A C5 N1 -170(2) . . . . ?
C7 C3 C6 N003 -11.5(15) . . . . ?
C7 C3 C6 C005 -16.5(16) . . . . ?
C7 C3 C6 C006 -179(2) . . . . ?
C7 C3 C6 C2 171(3) . . . . ?
C8 N002 C004 C006 177.9(10) . . . . ?
C8 N002 C004 C008 -2.8(10) . . . . ?
C8 N002 C004 C2 137(6) . . . . ?
C8 N002 C004 C6 176.7(12) . . . . ?
C8 N002 C2 C004 -39(5) . . . . ?
C8 N002 C2 C006 -169.7(17) . . . . ?
C8 N002 C2 C008 -3.8(10) . . . . ?
C8 N002 C2 N2 12(3) . . . . ?
C8 N002 C2 C6 -174.1(16) . . . . ?
C8 C004 C006 C005 180(2) . . . . ?
C8 C004 C006 N2 5(2) . . . . ?
C8 C004 C006 C2 13(3) . . . . ?
C8 C004 C006 C3 174(3) . . . . ?
C8 C004 C006 C6 172(3) . . . . ?
C8 C004 C008 N2 164.3(17) . . . . ?
C8 C004 C008 C2 163(2) . . . . ?
C8 C004 C008 C4 151.9(17) . . . . ?
C8 C004 C2 N002 133(6) . . . . ?
C8 C004 C2 C006 -174.0(15) . . . . ?
C8 C004 C2 C008 -11.6(15) . . . . ?
C8 C004 C2 N2 -15(4) . . . . ?
C8 C004 C2 C6 178.0(14) . . . . ?
C8 C008 N2 C006 19.0(14) . . . . ?
C8 C008 N2 Cu1 93(5) . . . . ?
C8 C008 N2 C2 10.5(15) . . . . ?
C8 C008 N2 C4 -156.7(14) . . . . ?
C8 C008 C2 N002 4.6(12) . . . . ?
C8 C008 C2 C004 12.4(15) . . . . ?
C8 C008 C2 C006 150(5) . . . . ?
C8 C008 C2 N2 -169.4(14) . . . . ?
C8 C008 C4 N2 68(4) . . . . ?
C8 C2 C6 N003 -2(4) . . . . ?
C8 C2 C6 C004 2.1(15) . . . . ?
C8 C2 C6 C006 160(3) . . . . ?
C8 C2 C6 C3 174(3) . . . . ?
